data_6000178
loop_
_publ_author_name
'Jeitschko, W.'
'Heumannskamper, D. K.'
'Rodewald, U. C.'
'Schriewer-Pottgen, M. S.'

_publ_section_title
;
 Preparation and crystal structure of rare earth rhenates: the series
 Ln(5)Re(2)O(12) with Ln = Y, Gd-Lu, and the praseodymium rhenates
 Pr3ReO8, Pr3Re2O10, and Pr4Re2O11
;
_journal_name_full 'Zeitschrift Fur Anorganische Und Allgemeine Chemie'
_journal_page_first 80
_journal_page_last 88
_journal_paper_doi 10.1002/(SICI)1521-3749(200001)626:1<80::AID-ZAAC80>3.0.CO;2-S
_journal_volume 626
_journal_year 2000
_chemical_formula_sum 'O8 Pr3 Re'
_space_group_crystal_system monoclinic
_space_group_IT_number 14
_space_group_name_Hall '-P 2ac'
_space_group_name_H-M_alt 'P 1 1 21/a'
_cell_angle_alpha 90
_cell_angle_beta 90
_cell_angle_gamma 110.39(1)
_cell_formula_units_Z 4
_cell_length_a 14.980(2)
_cell_length_b 7.4909(8)
_cell_length_c 6.1048(9)
_cell_volume 642.12
_refine_ls_R_factor_gt 0.017
_refine_ls_wR_factor_gt 0.017
_cod_original_sg_symbol_H-M 'P 1 21/a 1'
_cod_database_code 6000178

loop_
_space_group_symop_id
_space_group_symop_operation_xyz
1 x,y,z
2 -x+1/2,-y,z+1/2
3 -x,-y,-z
4 x+1/2,y,-z+1/2

loop_
_atom_site_label
_atom_site_type_symbol
_atom_site_site_symmetry_multiplicity
_atom_site_Wyckoff_symbol
_atom_site_fract_x
_atom_site_fract_y
_atom_site_fract_z
_atom_site_thermal_displace_type
_atom_site_B_iso_or_equiv
Pr(1) Pr 4 e 0.19986(1) 0.59985(3) 0.25805(4) Bani 0.512(3)
Pr(2) Pr 4 e 0.16655(2) 0.10572(3) 0.30625(4) Bani 0.561(3)
Pr(3) Pr 4 e 0.44616(2) 0.66076(4) 0.29237(4) Bani 0.599(3)
Re(1) Re 4 e 0.40928(1) 0.18055(2) 0.25614(3) Bani 0.388(2)
O(1) O 4 e 0.1735(4) 0.3171(4) 0.0244(5) Bani 0.67(5)
O(2) O 4 e 0.1605(3) 0.3522(4) 0.5251(5) Bani 0.57(5)
O(3) O 4 e 0.0164(3) 0.4037(6) 0.1986(6) Bani 0.86(5)
O(4) O 4 e 0.2926(2) 0.9757(4) 0.2068(6) Bani 0.73(5)
O(5) O 4 e 0.0906(3) 0.8681(7) 0.0527(7) Bani 2.60(9)
O(6) O 4 e 0.3322(2) 0.3293(5) 0.3432(2) Bani 1.21(6)
O(7) O 4 e 0.4049(3) 0.2502(6) 0.9628(6) Bani 1.33(7)
O(8) O 4 e 0.4765(3) 0.0301(6) 0.1984(9) Bani 2.16(8)
